data_1563050
loop_
_publ_author_name
'Gulay, L.D.'
'Daszkiewicz, M.'
'Shemet, V.Ya.'

_publ_section_title
;
 Crystal structure of \\sim RCu3S3 and \\sim RCuTe2 (R=Gd--Lu) compounds
;
_journal_name_full 'Journal of Solid State Chemistry'
_journal_page_first 142
_journal_page_last 148
_journal_paper_doi 10.1016/j.jssc.2011.12.004
_journal_volume 186
_journal_year 2012
_chemical_formula_moiety 'Cu1.74 Gd0.75 Te2'
_chemical_formula_sum 'Cu1.74 Gd0.75 Te2'
_chemical_formula_weight 483.70
_space_group_IT_number 162
_space_group_name_Hall '-P 3 2'
_space_group_name_H-M_alt 'P -3 1 m'
_symmetry_cell_setting hexagonal
_symmetry_space_group_name_Hall '-P 3 2'
_symmetry_space_group_name_H-M 'P -3 1 m'
_atom_sites_solution_hydrogens .
_atom_sites_solution_primary direct
_atom_sites_solution_secondary difmap
_audit_creation_method SHELXL-97
_cell_angle_alpha 90.00
_cell_angle_beta 90.00
_cell_angle_gamma 120.00
_cell_formula_units_Z 3
_cell_length_a 7.478(1)
_cell_length_b 7.478(1)
_cell_length_c 7.015(1)
_cell_measurement_reflns_used 296
_cell_measurement_temperature 295(2)
_cell_measurement_theta_max 27.47
_cell_measurement_theta_min 3.15
_cell_volume 339.73(8)
_computing_cell_refinement 'CrysAlis RED'
_computing_data_collection 'CrysAlis CCD (Oxford Diffraction, 2009)'
_computing_data_reduction 'CrysAlis RED'
_computing_structure_refinement 'SHELXL-97 (Sheldrick, 1997)'
_computing_structure_solution 'SHELXS-97 (Sheldrick, 1997)'
_diffrn_ambient_temperature 295(2)
_diffrn_detector_area_resol_mean '1024x1024 with blocks 2x2, 33.133pixel/mm'
_diffrn_measured_fraction_theta_full 0.993
_diffrn_measured_fraction_theta_max 0.993
_diffrn_measurement_device_type 'KUMA KM-4 with area CCD detector'
_diffrn_measurement_method \w-scan
_diffrn_radiation_monochromator graphite
_diffrn_radiation_source 'fine-focus sealed tube'
_diffrn_radiation_type MoK\a
_diffrn_radiation_wavelength 0.71073
_diffrn_reflns_av_R_equivalents 0.0636
_diffrn_reflns_av_sigmaI/netI 0.0246
_diffrn_reflns_limit_h_max 9
_diffrn_reflns_limit_h_min -9
_diffrn_reflns_limit_k_max 9
_diffrn_reflns_limit_k_min -9
_diffrn_reflns_limit_l_max 9
_diffrn_reflns_limit_l_min -9
_diffrn_reflns_number 3567
_diffrn_reflns_theta_full 27.47
_diffrn_reflns_theta_max 27.47
_diffrn_reflns_theta_min 3.15
_diffrn_standards_interval_count .
_diffrn_standards_interval_time .
_diffrn_standards_number 0
_exptl_absorpt_coefficient_mu 31.400
_exptl_absorpt_correction_T_max 0.490
_exptl_absorpt_correction_T_min 0.119
_exptl_absorpt_correction_type numerical
_exptl_absorpt_process_details 'CrysAlis (Oxford Diffraction, 2009)'
_exptl_crystal_colour black
_exptl_crystal_density_diffrn 7.093
_exptl_crystal_density_method 'not measured'
_exptl_crystal_description prism
_exptl_crystal_F_000 607
_exptl_crystal_size_max 0.08
_exptl_crystal_size_mid 0.07
_exptl_crystal_size_min 0.03
_refine_diff_density_max 3.509
_refine_diff_density_min -1.352
_refine_diff_density_rms 0.602
_refine_ls_extinction_coef 0.0089(13)
_refine_ls_extinction_expression Fc^*^=kFc[1+0.001xFc^2^\l^3^/sin(2\q)]^-1/4^
_refine_ls_extinction_method SHELXL
_refine_ls_goodness_of_fit_ref 1.223
_refine_ls_hydrogen_treatment .
_refine_ls_matrix_type full
_refine_ls_number_parameters 19
_refine_ls_number_reflns 305
_refine_ls_number_restraints 0
_refine_ls_restrained_S_all 1.223
_refine_ls_R_factor_all 0.0415
_refine_ls_R_factor_gt 0.0401
_refine_ls_shift/su_max <0.001
_refine_ls_shift/su_mean <0.001
_refine_ls_structure_factor_coef Fsqd
_refine_ls_weighting_details 'calc w=1/[\s^2^(Fo^2^)+(0.0590P)^2^+1.7869P] where P=(Fo^2^+2Fc^2^)/3'
_refine_ls_weighting_scheme calc
_refine_ls_wR_factor_gt 0.1004
_refine_ls_wR_factor_ref 0.1016
_reflns_number_gt 296
_reflns_number_total 305
_reflns_threshold_expression >2sigma(I)
_cod_data_source_file JSSC-2012-186-142.CIF
_cod_data_source_block gd
_cod_original_cell_volume 339.73(10)
_cod_database_code 1563050

loop_
_symmetry_equiv_pos_as_xyz
'x, y, z'
'-y, x-y, z'
'-x+y, -x, z'
'-y, -x, -z'
'-x+y, y, -z'
'x, x-y, -z'
'-x, -y, -z'
'y, -x+y, -z'
'x-y, x, -z'
'y, x, z'
'x-y, -y, z'
'-x, -x+y, z'

loop_
_atom_site_label
_atom_site_type_symbol
_atom_site_fract_x
_atom_site_fract_y
_atom_site_fract_z
_atom_site_U_iso_or_equiv
_atom_site_adp_type
_atom_site_occupancy
_atom_site_symmetry_multiplicity
_atom_site_calc_flag
_atom_site_refinement_flags
_atom_site_disorder_assembly
_atom_site_disorder_group
Gd1 Gd 0.3333 0.6667 0.0000 0.0167(4) Uani 1 6 d S . .
Gd2 Gd 0.0000 0.0000 0.0000 0.0240(15) Uani 0.26 12 d SP . .
Cu1 Cu 0.3565(4) 0.0000 0.3720(4) 0.0319(8) Uani 0.87 2 d SP . .
Te1 Te 0.68118(13) 0.0000 0.25225(18) 0.0194(4) Uani 1 2 d S . .

loop_
_atom_site_aniso_label
_atom_site_aniso_U_11
_atom_site_aniso_U_22
_atom_site_aniso_U_33
_atom_site_aniso_U_23
_atom_site_aniso_U_13
_atom_site_aniso_U_12
Gd1 0.0158(5) 0.0158(5) 0.0185(7) 0.000 0.000 0.0079(3)
Gd2 0.026(2) 0.026(2) 0.020(3) 0.000 0.000 0.0131(12)
Cu1 0.0269(10) 0.0344(15) 0.0370(18) 0.000 0.0002(9) 0.0172(8)
Te1 0.0200(5) 0.0160(6) 0.0206(6) 0.000 -0.0053(3) 0.0080(3)

loop_
_atom_type_symbol
_atom_type_description
_atom_type_scat_dispersion_real
_atom_type_scat_dispersion_imag
_atom_type_scat_source
Cu Cu 0.3201 1.2651 'International Tables Vol C Tables 4.2.6.8 and 6.1.1.4'
Te Te -0.5308 1.6751 'International Tables Vol C Tables 4.2.6.8 and 6.1.1.4'
Gd Gd -0.1653 3.9035 'International Tables Vol C Tables 4.2.6.8 and 6.1.1.4'

loop_
_geom_angle_atom_site_label_1
_geom_angle_atom_site_label_2
_geom_angle_atom_site_label_3
_geom_angle
_geom_angle_site_symmetry_1
_geom_angle_site_symmetry_3
Te1 Gd1 Te1 176.53(3) 1_565 8_565
Te1 Gd1 Te1 90.69(3) 1_565 2
Te1 Gd1 Te1 91.83(3) 8_565 2
Te1 Gd1 Te1 91.83(3) 1_565 7_665
Te1 Gd1 Te1 90.69(3) 8_565 7_665
Te1 Gd1 Te1 86.89(4) 2 7_665
Te1 Gd1 Te1 90.69(3) 1_565 3_665
Te1 Gd1 Te1 86.89(4) 8_565 3_665
Te1 Gd1 Te1 90.69(3) 2 3_665
Te1 Gd1 Te1 176.53(3) 7_665 3_665
Te1 Gd1 Te1 86.89(4) 1_565 9
Te1 Gd1 Te1 90.69(3) 8_565 9
Te1 Gd1 Te1 176.53(3) 2 9
Te1 Gd1 Te1 90.69(3) 7_665 9
Te1 Gd1 Te1 91.83(3) 3_665 9
Te1 Gd1 Cu1 44.78(5) 1_565 1_565
Te1 Gd1 Cu1 138.07(4) 8_565 1_565
Te1 Gd1 Cu1 46.74(4) 2 1_565
Te1 Gd1 Cu1 82.20(4) 7_665 1_565
Te1 Gd1 Cu1 97.95(4) 3_665 1_565
Te1 Gd1 Cu1 130.43(4) 9 1_565
Te1 Gd1 Cu1 138.07(4) 1_565 8_565
Te1 Gd1 Cu1 44.78(5) 8_565 8_565
Te1 Gd1 Cu1 82.20(4) 2 8_565
Te1 Gd1 Cu1 46.74(4) 7_665 8_565
Te1 Gd1 Cu1 130.43(4) 3_665 8_565
Te1 Gd1 Cu1 97.95(4) 9 8_565
Cu1 Gd1 Cu1 111.14(9) 1_565 8_565
Te1 Gd1 Cu1 97.95(4) 1_565 2
Te1 Gd1 Cu1 82.20(4) 8_565 2
Te1 Gd1 Cu1 44.78(4) 2 2
Te1 Gd1 Cu1 130.43(4) 7_665 2
Te1 Gd1 Cu1 46.74(4) 3_665 2
Te1 Gd1 Cu1 138.07(4) 9 2
Cu1 Gd1 Cu1 71.98(6) 1_565 2
Cu1 Gd1 Cu1 105.17(6) 8_565 2
Te1 Gd1 Cu1 46.74(4) 1_565 3_665
Te1 Gd1 Cu1 130.43(4) 8_565 3_665
Te1 Gd1 Cu1 97.95(4) 2 3_665
Te1 Gd1 Cu1 138.07(4) 7_665 3_665
Te1 Gd1 Cu1 44.78(5) 3_665 3_665
Te1 Gd1 Cu1 82.20(4) 9 3_665
Cu1 Gd1 Cu1 71.98(6) 1_565 3_665
Cu1 Gd1 Cu1 175.16(8) 8_565 3_665
Cu1 Gd1 Cu1 71.98(6) 2 3_665
Te1 Gd1 Cu1 82.20(4) 1_565 7_665
Te1 Gd1 Cu1 97.95(4) 8_565 7_665
Te1 Gd1 Cu1 130.43(4) 2 7_665
Te1 Gd1 Cu1 44.78(4) 7_665 7_665
Te1 Gd1 Cu1 138.07(4) 3_665 7_665
Te1 Gd1 Cu1 46.74(4) 9 7_665
Cu1 Gd1 Cu1 105.17(6) 1_565 7_665
Cu1 Gd1 Cu1 71.98(6) 8_565 7_665
Cu1 Gd1 Cu1 175.16(8) 2 7_665
Cu1 Gd1 Cu1 111.14(9) 3_665 7_665
Te1 Gd1 Cu1 130.43(4) 1_565 9
Te1 Gd1 Cu1 46.74(4) 8_565 9
Te1 Gd1 Cu1 138.07(4) 2 9
Te1 Gd1 Cu1 97.95(4) 7_665 9
Te1 Gd1 Cu1 82.20(4) 3_665 9
Te1 Gd1 Cu1 44.78(4) 9 9
Cu1 Gd1 Cu1 175.16(8) 1_565 9
Cu1 Gd1 Cu1 71.98(6) 8_565 9
Cu1 Gd1 Cu1 111.14(9) 2 9
Cu1 Gd1 Cu1 105.17(6) 3_665 9
Cu1 Gd1 Cu1 71.98(6) 7_665 9
Te1 Gd2 Te1 180.00(5) 3_665 9_445
Te1 Gd2 Te1 88.12(3) 3_665 1_455
Te1 Gd2 Te1 91.88(3) 9_445 1_455
Te1 Gd2 Te1 88.12(3) 3_665 2_545
Te1 Gd2 Te1 91.88(3) 9_445 2_545
Te1 Gd2 Te1 88.12(3) 1_455 2_545
Te1 Gd2 Te1 91.88(3) 3_665 7_655
Te1 Gd2 Te1 88.12(3) 9_445 7_655
Te1 Gd2 Te1 180.00(5) 1_455 7_655
Te1 Gd2 Te1 91.88(3) 2_545 7_655
Te1 Gd2 Te1 91.88(3) 3_665 8_565
Te1 Gd2 Te1 88.12(3) 9_445 8_565
Te1 Gd2 Te1 91.88(3) 1_455 8_565
Te1 Gd2 Te1 180.00(5) 2_545 8_565
Te1 Gd2 Te1 88.12(3) 7_655 8_565
Te1 Cu1 Te1 115.19(12) . 7_656
Te1 Cu1 Te1 114.73(9) . 2_545
Te1 Cu1 Te1 104.72(8) 7_656 2_545
Te1 Cu1 Te1 114.73(9) . 3_665
Te1 Cu1 Te1 104.72(8) 7_656 3_665
Te1 Cu1 Te1 101.19(11) 2_545 3_665
Te1 Cu1 Cu1 59.00(10) . 7_656
Te1 Cu1 Cu1 56.18(11) 7_656 7_656
Te1 Cu1 Cu1 128.66(7) 2_545 7_656
Te1 Cu1 Cu1 128.66(7) 3_665 7_656
Te1 Cu1 Gd1 58.29(5) . 1_545
Te1 Cu1 Gd1 139.68(5) 7_656 1_545
Te1 Cu1 Gd1 57.74(5) 2_545 1_545
Te1 Cu1 Gd1 113.90(11) 3_665 1_545
Cu1 Cu1 Gd1 103.87(10) 7_656 1_545
Te1 Cu1 Gd1 58.29(5) . 7_665
Te1 Cu1 Gd1 139.68(5) 7_656 7_665
Te1 Cu1 Gd1 113.90(11) 2_545 7_665
Te1 Cu1 Gd1 57.74(5) 3_665 7_665
Cu1 Cu1 Gd1 103.87(11) 7_656 7_665
Gd1 Cu1 Gd1 74.83(6) 1_545 7_665
Cu1 Te1 Cu1 64.81(12) . 7_656
Cu1 Te1 Cu1 105.60(9) . 2_655
Cu1 Te1 Cu1 74.29(8) 7_656 2_655
Cu1 Te1 Cu1 105.60(9) . 3_655
Cu1 Te1 Cu1 74.29(8) 7_656 3_655
Cu1 Te1 Cu1 119.52(12) 2_655 3_655
Cu1 Te1 Gd2 162.50(9) . 1_655
Cu1 Te1 Gd2 132.68(7) 7_656 1_655
Cu1 Te1 Gd2 82.62(6) 2_655 1_655
Cu1 Te1 Gd2 82.62(6) 3_655 1_655
Cu1 Te1 Gd1 76.93(5) . 1_545
Cu1 Te1 Gd1 121.38(5) 7_656 1_545
Cu1 Te1 Gd1 162.21(8) 2_655 1_545
Cu1 Te1 Gd1 75.52(6) 3_655 1_545
Gd2 Te1 Gd1 90.62(3) 1_655 1_545
Cu1 Te1 Gd1 76.93(5) . 7_665
Cu1 Te1 Gd1 121.38(5) 7_656 7_665
Cu1 Te1 Gd1 75.52(6) 2_655 7_665
Cu1 Te1 Gd1 162.21(8) 3_655 7_665
Gd2 Te1 Gd1 90.62(3) 1_655 7_665
Gd1 Te1 Gd1 88.17(3) 1_545 7_665

loop_
_geom_bond_atom_site_label_1
_geom_bond_atom_site_label_2
_geom_bond_distance
_geom_bond_site_symmetry_2
Gd1 Te1 3.1027(9) 1_565
Gd1 Te1 3.1027(9) 8_565
Gd1 Te1 3.1027(9) 2
Gd1 Te1 3.1027(9) 7_665
Gd1 Te1 3.1027(9) 3_665
Gd1 Te1 3.1027(9) 9
Gd2 Te1 2.9691(12) 3_665
Gd2 Te1 2.9691(12) 9_445
Gd2 Te1 2.9691(12) 1_455
Gd2 Te1 2.9691(12) 2_545
Gd2 Te1 2.9691(12) 7_655
Gd2 Te1 2.9691(12) 8_565
Cu1 Te1 2.569(3) .
Cu1 Te1 2.651(3) 7_656
Cu1 Te1 2.672(2) 2_545
Cu1 Te1 2.672(2) 3_665
Cu1 Cu1 2.798(6) 7_656
Te1 Cu1 2.651(3) 7_656
Te1 Cu1 2.672(2) 2_655
Te1 Cu1 2.672(2) 3_655
Te1 Gd2 2.9691(12) 1_655
Te1 Gd1 3.1027(9) 1_545
Te1 Gd1 3.1027(9) 7_665
